data_1559861
loop_
_publ_author_name
'Ahmed, Jasimuddin'
'Datta, Paramita'
'Das, Arpan'
'Jomy, Stephy'
'Mandal, Swadhin K.'

_publ_section_title
;
 Switching between mono and doubly reduced odd alternant hydrocarbon:
 designing a redox catalyst.
;
_journal_issue 8
_journal_name_full 'Chemical science'
_journal_page_first 3039
_journal_page_last 3049
_journal_paper_doi 10.1039/d0sc05972b
_journal_volume 12
_journal_year 2020
_chemical_formula_moiety 'C26 H34 K N O7, C26 H31 K N O7, 2(C7 H8)'
_chemical_formula_sum 'C66 H81 K2 N2 O14'
_chemical_formula_weight 1204.52
_space_group_crystal_system monoclinic
_space_group_IT_number 14
_space_group_name_Hall '-P 2ybc'
_space_group_name_H-M_alt 'P 1 21/c 1'
_atom_sites_solution_hydrogens mixed
_atom_sites_solution_primary dual
_audit_creation_date 2020-07-11
_audit_creation_method
;
Olex2 1.2
(compiled 2018.05.29 svn.r3508 for OlexSys, GUI svn.r5506)
;
_audit_update_record
;
2020-07-11 deposited with the CCDC.	2020-12-23 downloaded from the CCDC.
;
_cell_angle_alpha 90
_cell_angle_beta 113.176(8)
_cell_angle_gamma 90
_cell_formula_units_Z 4
_cell_length_a 14.2195(10)
_cell_length_b 34.5380(19)
_cell_length_c 13.8905(9)
_cell_measurement_reflns_used 6603
_cell_measurement_temperature 100.00(10)
_cell_measurement_theta_max 66.2200
_cell_measurement_theta_min 2.5930
_cell_volume 6271.3(8)
_computing_cell_refinement 'CrysAlisPro 1.171.38.46 (Rigaku OD, 2015)'
_computing_data_collection 'CrysAlisPro 1.171.38.46 (Rigaku OD, 2015)'
_computing_data_reduction 'CrysAlisPro 1.171.38.46 (Rigaku OD, 2015)'
_computing_molecular_graphics 'Olex2 (Dolomanov et al., 2009)'
_computing_publication_material 'Olex2 (Dolomanov et al., 2009)'
_computing_structure_refinement 'ShelXL (Sheldrick, 2015)'
_computing_structure_solution 'ShelXT (Sheldrick, 2015)'
_diffrn_ambient_environment N~2~
_diffrn_ambient_temperature 100.00(10)
_diffrn_detector 'CCD plate'
_diffrn_detector_area_resol_mean 15.9160
_diffrn_detector_type Eos
_diffrn_measured_fraction_theta_full 0.985
_diffrn_measured_fraction_theta_max 0.985
_diffrn_measurement_details
;
List of Runs (angles in degrees, time in seconds):

  # Type    Start    End  Width  t~exp~   \w     \q     \k     \f   Frames
#--------------------------------------------------------------------------
  1  \w    -12.00 102.00   1.00    4.45    --   26.27  57.00-180.00  114
  2  \w     57.00 121.00   1.00    4.45    --   26.27 178.00 150.00   64
  3  \w    -12.00 102.00   1.00    4.45    --   26.27  57.00 -60.00  114
  4  \w     -9.00 104.00   1.00   15.79    --   67.13 -61.00 -90.00  113
  5  \w     25.00 151.00   1.00   15.79    --   67.13  75.00-131.23  126
  6  \w     -4.00 108.00   1.00   15.79    --   67.13 -94.00 -60.00  112
  7  \w    100.00 153.00   1.00   15.79    --   67.13 111.00-180.00   53
  8  \w    100.00 153.00   1.00   15.79    --   67.13 111.00 -60.00   53
  9  \w    100.00 153.00   1.00   15.79    --   67.13 111.00-120.00   53
 10  \w     29.00 145.00   1.00   25.79    --  108.00 -65.00 120.00  116
 11  \w     23.00 151.00   1.00   25.79    --  108.00 -77.00  60.00  128
 12  \w     28.00 158.00   1.00   25.79    --  108.00 -43.00 120.00  130
 13  \w     21.00 178.00   1.00   25.79    --  108.00 -21.00 -90.00  157
 14  \w     19.00 178.00   1.00   25.79    --  108.00 -11.00 120.00  159
 15  \w    101.00 178.00   1.00   25.79    --  108.00 104.00 120.00   77
 16  \w     58.00 178.00   1.00   25.79    --  108.00  43.00-120.00  120
 17  \w     25.00 145.00   1.00   25.79    --  108.00 -72.00 -32.83  120
 18  \w     58.00  92.00   1.00   25.79    --  108.00-104.00 -90.00   34
 19  \w     62.00 111.00   1.00   25.79    --  108.00-104.00 150.00   49
 20  \w     59.00 109.00   1.00   25.79    --  108.00-104.00-150.00   50
 21  \w    153.00 178.00   1.00   25.79    --  108.00  21.00   0.00   25
 22  \w     37.00 138.00   1.00   25.79    --  108.00  32.00   0.00  101
 23  \w    121.00 156.00   1.00   25.79    --  108.00  32.00-150.00   35
 24  \w     79.00 109.00   1.00   25.79    --  108.00  32.00-150.00   30
 25  \w     61.00 118.00   1.00   25.79    --  108.00  21.00   0.00   57
 26  \w     62.00  88.00   1.00   25.79    --  108.00-104.00 -60.00   26
 27  \w    115.00 157.00   1.00   25.79    --  108.00 138.00  90.00   42
 28  \w     22.00  48.00   1.00   25.79    --  108.00-104.00 150.00   26
 29  \w     56.00  99.00   1.00   25.79    --  108.00-104.00 120.00   43
 30  \w    132.00 159.00   1.00   25.79    --  108.00  65.00 150.00   27
 31  \w     70.00 105.00   1.00   25.79    --  108.00 -43.00 -90.00   35
;
_diffrn_measurement_device 'four-circle diffractometer'
_diffrn_measurement_device_type 'SuperNova, Dual, Cu at zero, Eos'
_diffrn_measurement_method '\w scans'
_diffrn_orient_matrix_type 'CrysAlisPro convention (1999,Acta A55,543-557)'
_diffrn_orient_matrix_UB_11 0.0525085000
_diffrn_orient_matrix_UB_12 -0.0380197000
_diffrn_orient_matrix_UB_13 0.0510841000
_diffrn_orient_matrix_UB_21 -0.0711661000
_diffrn_orient_matrix_UB_22 -0.0028338000
_diffrn_orient_matrix_UB_23 0.0596634000
_diffrn_orient_matrix_UB_31 -0.0779285000
_diffrn_orient_matrix_UB_32 -0.0230673000
_diffrn_orient_matrix_UB_33 -0.0915637000
_diffrn_radiation_monochromator mirror
_diffrn_radiation_probe x-ray
_diffrn_radiation_type CuK\a
_diffrn_radiation_wavelength 1.54184
_diffrn_reflns_av_R_equivalents 0.0885
_diffrn_reflns_av_unetI/netI 0.0638
_diffrn_reflns_Laue_measured_fraction_full 0.985
_diffrn_reflns_Laue_measured_fraction_max 0.985
_diffrn_reflns_limit_h_max 16
_diffrn_reflns_limit_h_min -16
_diffrn_reflns_limit_k_max 39
_diffrn_reflns_limit_k_min -41
_diffrn_reflns_limit_l_max 15
_diffrn_reflns_limit_l_min -16
_diffrn_reflns_number 39527
_diffrn_reflns_point_group_measured_fraction_full 0.985
_diffrn_reflns_point_group_measured_fraction_max 0.985
_diffrn_reflns_theta_full 66.682
_diffrn_reflns_theta_max 66.682
_diffrn_reflns_theta_min 3.381
_diffrn_source 'micro-focus sealed X-ray tube'
_diffrn_source_type 'SuperNova (Cu) X-ray Source'
_exptl_absorpt_coefficient_mu 1.874
_exptl_absorpt_correction_T_max 1.00000
_exptl_absorpt_correction_T_min 0.54558
_exptl_absorpt_correction_type multi-scan
_exptl_absorpt_process_details
;
CrysAlisPro 1.171.38.46 (Rigaku Oxford Diffraction, 2015)
Empirical absorption correction using spherical harmonics,
 implemented in SCALE3 ABSPACK scaling algorithm.
;
_exptl_crystal_colour 'clear dark red'
_exptl_crystal_colour_lustre clear
_exptl_crystal_colour_modifier dark
_exptl_crystal_colour_primary red
_exptl_crystal_density_diffrn 1.276
_exptl_crystal_description block
_exptl_crystal_F_000 2564
_exptl_crystal_size_max 0.25
_exptl_crystal_size_mid 0.2
_exptl_crystal_size_min 0.15
_refine_diff_density_max 0.900
_refine_diff_density_min -0.748
_refine_diff_density_rms 0.091
_refine_ls_extinction_method none
_refine_ls_goodness_of_fit_ref 1.053
_refine_ls_hydrogen_treatment mixed
_refine_ls_matrix_type full
_refine_ls_number_parameters 712
_refine_ls_number_reflns 10947
_refine_ls_number_restraints 0
_refine_ls_restrained_S_all 1.053
_refine_ls_R_factor_all 0.1510
_refine_ls_R_factor_gt 0.1198
_refine_ls_shift/su_max 0.000
_refine_ls_shift/su_mean 0.000
_refine_ls_structure_factor_coef Fsqd
_refine_ls_weighting_details 'w=1/[\s^2^(Fo^2^)+(0.1682P)^2^+14.5694P] where P=(Fo^2^+2Fc^2^)/3'
_refine_ls_weighting_scheme calc
_refine_ls_wR_factor_gt 0.3097
_refine_ls_wR_factor_ref 0.3471
_reflns_Friedel_coverage 0.000
_reflns_number_gt 7595
_reflns_number_total 10947
_reflns_threshold_expression 'I > 2\s(I)'
_cod_data_source_file d0sc05972b2.cif
_cod_data_source_block jasi_noply
_cod_depositor_comments
;Adding full bibliography for 1559860--1559862.cif.

 Adding full bibliography for 1559860--1559862.cif.
;
_cod_database_code 1559861
_shelx_shelxl_version_number 2014/7
_chemical_oxdiff_formula 'C H N O K'
_shelx_space_group_comment
;
The symmetry employed for this shelxl refinement is uniquely defined
by the following loop, which should always be used as a source of
symmetry information in preference to the above space-group names.
They are only intended as comments.
;
_reflns_odcompleteness_completeness 97.82
_reflns_odcompleteness_iscentric 1
_reflns_odcompleteness_theta 66.97
_olex2_refinement_description
;
1. Fixed Uiso
 At 1.2 times of:
  All C(H) groups, All C(H,H) groups
 At 1.5 times of:
  All C(H,H,H) groups
2. Uiso/Uaniso restraints and constraints
Uanis(C32) = Uanis(C31) = Uanis(C33) = Uanis(C27) = Uanis(C28) = Uanis(C29) =
Uanis(C30)
Uanis(C49) = Uanis(C50) = Uanis(C51) = Uanis(C48)
Uanis(C1) = Uanis(C12)
3. Others
 Fixed Sof: O14(0.5) O15(0.5)
4.a Ternary CH refined with riding coordinates:
 C16(H16A), C49(H49), C50(H50)
4.b Secondary CH2 refined with riding coordinates:
 C15(H15A,H15B), C17(H17A,H17B), C18(H18A,H18B), C19(H19A,H19B), C20(H20A,
 H20B), C21(H21A,H21B), C22(H22A,H22B), C23(H23A,H23B), C24(H24A,H24B),
 C25(H25A,H25B), C26(H26A,H26B), C47(H47A,H47B), C48(H48A,H48B), C51(H51A,H51B),
  C52(H52A,H52B), C53(H53A,H53B), C54(H54A,H54B), C55(H55A,H55B), C56(H56A,
 H56B), C57(H57A,H57B), C58(H58A,H58B), C59(H59A,H59B)
4.c Aromatic/amide H refined with riding coordinates:
 C2(H2), C3(H3), C5(H5), C6(H6), C7(H7), C9(H9), C10(H10), C35(H35), C36(H36),
 C38(H38), C39(H39), C40(H40), C42(H42), C43(H43), C27(H27), C28(H28), C29(H29),
  C30(H30), C33(H33), C60(H60), C61(H61), C62(H62), C65(H65), C66(H66)
4.d Idealised Me refined as rotating group:
 C14(H14A,H14B,H14C), C32(H32A,H32B,H32C), C64(H64A,H64B,H64C)
;
_olex2_date_sample_data_collection 2020-01-20
_olex2_submission_special_instructions 'No special instructions were received'
_oxdiff_exptl_absorpt_empirical_details
;
Empirical correction (ABSPACK) includes:
- Absorption correction using spherical harmonics
- Frame scaling
;
_oxdiff_exptl_absorpt_empirical_full_max 1.819
_oxdiff_exptl_absorpt_empirical_full_min 0.438

loop_
_space_group_symop_operation_xyz
'x, y, z'
'-x, y+1/2, -z+1/2'
'-x, -y, -z'
'x, -y-1/2, z-1/2'

loop_
_atom_site_label
_atom_site_type_symbol
_atom_site_fract_x
_atom_site_fract_y
_atom_site_fract_z
_atom_site_U_iso_or_equiv
_atom_site_adp_type
_atom_site_occupancy
_atom_site_site_symmetry_order
_atom_site_calc_flag
_atom_site_refinement_flags_posn
_atom_site_refinement_flags_adp
_atom_site_refinement_flags_occupancy
_atom_site_disorder_assembly
_atom_site_disorder_group
K1 K 0.68455(10) 0.28571(4) 0.55882(9) 0.0531(3) Uani 1 1 d . . . . .
O1 O 0.6101(4) 0.21548(15) 0.5438(4) 0.0747(13) Uani 1 1 d . . . . .
O2 O 0.6472(4) 0.27378(14) 0.3495(3) 0.0692(12) Uani 1 1 d . . . . .
O3 O 0.4760(3) 0.28887(12) 0.3969(3) 0.0561(10) Uani 1 1 d . . . . .
O4 O 0.5144(3) 0.30489(12) 0.6101(3) 0.0548(10) Uani 1 1 d . . . . .
O5 O 0.6968(3) 0.33918(12) 0.7320(3) 0.0551(10) Uani 1 1 d . . . . .
O6 O 0.8672(3) 0.33346(13) 0.6794(4) 0.0635(11) Uani 1 1 d . . . . .
O7 O 0.8249(4) 0.31272(15) 0.4719(4) 0.0750(13) Uani 1 1 d . . . . .
N1 N 0.8210(5) 0.21935(18) 0.6275(5) 0.0707(15) Uani 1 1 d . . . . .
C1 C 0.6210(6) 0.1794(2) 0.5380(5) 0.0678(12) Uani 1 1 d . . . . .
C2 C 0.5347(7) 0.1553(3) 0.4975(7) 0.086(2) Uani 1 1 d . . . . .
H2 H 0.4708 0.1669 0.4776 0.104 Uiso 1 1 calc R . . . .
C3 C 0.5370(7) 0.1177(3) 0.4855(8) 0.091(2) Uani 1 1 d . . . . .
H3 H 0.4761 0.1040 0.4556 0.109 Uiso 1 1 calc R . . . .
C4 C 0.6299(6) 0.0983(2) 0.5172(5) 0.0673(17) Uani 1 1 d . . . . .
C5 C 0.6317(8) 0.0562(3) 0.5060(6) 0.093(3) Uani 1 1 d . . . . .
H5 H 0.5718 0.0417 0.4799 0.112 Uiso 1 1 calc R . . . .
C6 C 0.7300(8) 0.0384(2) 0.5372(6) 0.076(2) Uani 1 1 d . . . . .
H6 H 0.7344 0.0117 0.5330 0.092 Uiso 1 1 calc R . . . .
C7 C 0.8145(8) 0.0592(3) 0.5718(6) 0.091(3) Uani 1 1 d . . . . .
H7 H 0.8769 0.0465 0.5904 0.109 Uiso 1 1 calc R . . . .
C8 C 0.8146(7) 0.0977(3) 0.5814(6) 0.081(2) Uani 1 1 d . . . . .
C9 C 0.9110(6) 0.1202(3) 0.6220(8) 0.095(3) Uani 1 1 d . . . . .
H9 H 0.9735 0.1079 0.6382 0.114 Uiso 1 1 calc R . . . .
C10 C 0.9072(7) 0.1586(3) 0.6352(8) 0.092(3) Uani 1 1 d . . . . .
H10 H 0.9697 0.1714 0.6625 0.111 Uiso 1 1 calc R . . . .
C11 C 0.8170(6) 0.1821(2) 0.6117(5) 0.0694(18) Uani 1 1 d . . . . .
C12 C 0.7219(6) 0.1608(2) 0.5676(5) 0.0678(12) Uani 1 1 d . . . . .
C13 C 0.7240(5) 0.1181(2) 0.5540(4) 0.0573(15) Uani 1 1 d . . . . .
C14 C 0.9224(6) 0.2362(3) 0.6798(7) 0.085(2) Uani 1 1 d . . . . .
H14A H 0.9609 0.2325 0.6372 0.127 Uiso 1 1 calc GR . . . .
H14B H 0.9570 0.2238 0.7463 0.127 Uiso 1 1 calc GR . . . .
H14C H 0.9161 0.2634 0.6904 0.127 Uiso 1 1 calc GR . . . .
C15 C 0.7227(7) 0.2836(3) 0.3105(6) 0.084(2) Uani 1 1 d . . . . .
H15A H 0.7087 0.3091 0.2785 0.101 Uiso 1 1 calc R . . . .
H15B H 0.7219 0.2650 0.2579 0.101 Uiso 1 1 calc R . . . .
C16 C 0.8241(8) 0.2834(3) 0.3992(7) 0.095(3) Uani 1 1 d . . . . .
H16A H 0.8806 0.2657 0.4073 0.114 Uiso 1 1 calc R . . . .
H16B H 0.871(8) 0.296(3) 0.365(8) 0.114 Uiso 1 1 d R . . . .
C17 C 0.9233(6) 0.3235(3) 0.5392(8) 0.089(2) Uani 1 1 d . . . . .
H17A H 0.9586 0.3353 0.4995 0.107 Uiso 1 1 calc R . . . .
H17B H 0.9616 0.3008 0.5746 0.107 Uiso 1 1 calc R . . . .
C18 C 0.9165(6) 0.3520(3) 0.6188(7) 0.081(2) Uani 1 1 d . . . . .
H18A H 0.9845 0.3604 0.6646 0.098 Uiso 1 1 calc R . . . .
H18B H 0.8775 0.3745 0.5835 0.098 Uiso 1 1 calc R . . . .
C19 C 0.8626(5) 0.3591(2) 0.7576(5) 0.0660(17) Uani 1 1 d . . . . .
H19A H 0.8330 0.3837 0.7260 0.079 Uiso 1 1 calc R . . . .
H19B H 0.9309 0.3640 0.8095 0.079 Uiso 1 1 calc R . . . .
C20 C 0.7985(5) 0.34121(19) 0.8083(5) 0.0590(15) Uani 1 1 d . . . . .
H20A H 0.8236 0.3155 0.8334 0.071 Uiso 1 1 calc R . . . .
H20B H 0.8010 0.3568 0.8674 0.071 Uiso 1 1 calc R . . . .
C21 C 0.6251(5) 0.3283(2) 0.7768(5) 0.0626(16) Uani 1 1 d . . . . .
H21A H 0.6309 0.3456 0.8339 0.075 Uiso 1 1 calc R . . . .
H21B H 0.6385 0.3021 0.8039 0.075 Uiso 1 1 calc R . . . .
C22 C 0.5205(5) 0.3310(2) 0.6920(5) 0.0638(16) Uani 1 1 d . . . . .
H22A H 0.4696 0.3242 0.7195 0.077 Uiso 1 1 calc R . . . .
H22B H 0.5074 0.3572 0.6652 0.077 Uiso 1 1 calc R . . . .
C23 C 0.4144(5) 0.3055(2) 0.5285(5) 0.0643(17) Uani 1 1 d . . . . .
H23A H 0.3994 0.3312 0.4978 0.077 Uiso 1 1 calc R . . . .
H23B H 0.3638 0.2991 0.5565 0.077 Uiso 1 1 calc R . . . .
C24 C 0.4109(5) 0.2766(2) 0.4469(5) 0.0657(17) Uani 1 1 d . . . . .
H24A H 0.4331 0.2515 0.4793 0.079 Uiso 1 1 calc R . . . .
H24B H 0.3413 0.2741 0.3955 0.079 Uiso 1 1 calc R . . . .
C25 C 0.4746(6) 0.2622(2) 0.3176(5) 0.0704(19) Uani 1 1 d . . . . .
H25A H 0.4061 0.2605 0.2637 0.085 Uiso 1 1 calc R . . . .
H25B H 0.4949 0.2367 0.3478 0.085 Uiso 1 1 calc R . . . .
C26 C 0.5468(6) 0.2761(2) 0.2714(5) 0.073(2) Uani 1 1 d . . . . .
H26A H 0.5410 0.2601 0.2118 0.087 Uiso 1 1 calc R . . . .
H26B H 0.5309 0.3026 0.2475 0.087 Uiso 1 1 calc R . . . .
K2 K 0.25203(9) 0.53140(4) 0.46988(10) 0.0565(4) Uani 1 1 d . . . . .
O8 O 0.2146(4) 0.45957(14) 0.4120(3) 0.0643(11) Uani 1 1 d . . . . .
O9 O 0.2396(3) 0.54179(13) 0.2639(3) 0.0602(11) Uani 1 1 d . . . . .
O10 O 0.0508(3) 0.53812(13) 0.2795(4) 0.0620(11) Uani 1 1 d . . . . .
O11 O 0.0589(3) 0.54620(15) 0.4842(4) 0.0738(13) Uani 1 1 d . . . . .
O12 O 0.2254(4) 0.58878(15) 0.6132(4) 0.0732(13) Uani 1 1 d . . . . .
O13 O 0.4183(4) 0.58364(16) 0.6033(4) 0.0812(15) Uani 1 1 d . . . . .
O14 O 0.4139(6) 0.5677(5) 0.4182(7) 0.083(4) Uani 0.5 1 d . . P . .
O15 O 0.4318(7) 0.5403(2) 0.4116(7) 0.050(2) Uani 0.5 1 d . . P . .
N2 N 0.3126(4) 0.47247(15) 0.6252(4) 0.0565(12) Uani 1 1 d . . . . .
C34 C 0.2081(5) 0.4252(2) 0.4381(5) 0.0582(15) Uani 1 1 d . . . . .
C35 C 0.1618(6) 0.3971(3) 0.3564(6) 0.078(2) Uani 1 1 d . . . . .
H35 H 0.1441 0.4052 0.2876 0.094 Uiso 1 1 calc R . . . .
C36 C 0.1425(6) 0.3605(3) 0.3722(6) 0.083(2) Uani 1 1 d . . . . .
H36 H 0.1104 0.3443 0.3152 0.099 Uiso 1 1 calc R . . . .
C37 C 0.1706(5) 0.3459(2) 0.4758(6) 0.0668(17) Uani 1 1 d . . . . .
C38 C 0.1539(6) 0.3074(2) 0.4950(7) 0.077(2) Uani 1 1 d . . . . .
H38 H 0.1222 0.2911 0.4382 0.093 Uiso 1 1 calc R . . . .
C39 C 0.1820(6) 0.2926(2) 0.5938(8) 0.079(2) Uani 1 1 d . . . . .
H39 H 0.1690 0.2669 0.6046 0.095 Uiso 1 1 calc R . . . .
C40 C 0.2306(6) 0.3173(2) 0.6766(7) 0.077(2) Uani 1 1 d . . . . .
H40 H 0.2518 0.3078 0.7445 0.092 Uiso 1 1 calc R . . . .
C41 C 0.2488(5) 0.3557(2) 0.6625(6) 0.0652(17) Uani 1 1 d . . . . .
C42 C 0.2992(7) 0.3805(2) 0.7486(6) 0.082(2) Uani 1 1 d . . . . .
H42 H 0.3187 0.3708 0.8161 0.098 Uiso 1 1 calc R . . . .
C43 C 0.3199(7) 0.4178(2) 0.7354(5) 0.077(2) Uani 1 1 d . . . . .
H43 H 0.3534 0.4326 0.7952 0.092 Uiso 1 1 calc R . . . .
C44 C 0.2934(5) 0.4364(2) 0.6350(5) 0.0562(14) Uani 1 1 d . . . . .
C45 C 0.2401(4) 0.41085(18) 0.5451(5) 0.0531(14) Uani 1 1 d . . . . .
C46 C 0.2206(4) 0.37189(19) 0.5603(5) 0.0551(14) Uani 1 1 d . . . . .
C47 C 0.3697(5) 0.4943(2) 0.7211(5) 0.0659(17) Uani 1 1 d . . . . .
H47A H 0.4437 0.4923 0.7515 0.079 Uiso 1 1 calc R . . . .
H47B H 0.3377 0.4987 0.7702 0.079 Uiso 1 1 calc R . . . .
C48 C 0.3209(6) 0.5540(3) 0.2386(6) 0.0992(16) Uani 1 1 d . . . . .
H48A H 0.2997 0.5761 0.1917 0.119 Uiso 1 1 calc R . . . .
H48B H 0.3403 0.5333 0.2028 0.119 Uiso 1 1 calc R . . . .
C49 C 0.4081(6) 0.5647(3) 0.3328(6) 0.0992(16) Uani 1 1 d . . . . .
H49 H 0.4667 0.5750 0.3207 0.119 Uiso 1 1 calc R . . . .
C50 C 0.5139(6) 0.5593(3) 0.5073(6) 0.0992(16) Uani 1 1 d . . . . .
H50 H 0.5661 0.5681 0.4827 0.119 Uiso 1 1 calc R . . . .
C51 C 0.4976(6) 0.5930(3) 0.5665(6) 0.0992(16) Uani 1 1 d . . . . .
H51A H 0.5607 0.5989 0.6255 0.119 Uiso 1 1 calc R . . . .
H51B H 0.4778 0.6155 0.5214 0.119 Uiso 1 1 calc R . . . .
C52 C 0.3911(9) 0.6153(2) 0.6556(8) 0.106(3) Uani 1 1 d . . . . .
H52A H 0.3610 0.6362 0.6064 0.127 Uiso 1 1 calc R . . . .
H52B H 0.4518 0.6251 0.7120 0.127 Uiso 1 1 calc R . . . .
C53 C 0.3159(8) 0.6008(3) 0.6987(6) 0.095(3) Uani 1 1 d . . . . .
H53A H 0.3450 0.5793 0.7457 0.114 Uiso 1 1 calc R . . . .
H53B H 0.2997 0.6213 0.7376 0.114 Uiso 1 1 calc R . . . .
C54 C 0.1491(8) 0.5758(3) 0.6483(7) 0.091(3) Uani 1 1 d . . . . .
H54A H 0.1434 0.5939 0.6992 0.109 Uiso 1 1 calc R . . . .
H54B H 0.1680 0.5507 0.6818 0.109 Uiso 1 1 calc R . . . .
C55 C 0.0492(7) 0.5729(3) 0.5570(7) 0.087(3) Uani 1 1 d . . . . .
H55A H -0.0034 0.5642 0.5800 0.104 Uiso 1 1 calc R . . . .
H55B H 0.0295 0.5980 0.5242 0.104 Uiso 1 1 calc R . . . .
C56 C -0.0351(5) 0.5423(3) 0.3946(7) 0.080(2) Uani 1 1 d . . . . .
H56A H -0.0602 0.5676 0.3655 0.096 Uiso 1 1 calc R . . . .
H56B H -0.0863 0.5301 0.4145 0.096 Uiso 1 1 calc R . . . .
C57 C -0.0164(5) 0.5184(2) 0.3165(7) 0.079(2) Uani 1 1 d . . . . .
H57A H 0.0137 0.4939 0.3476 0.095 Uiso 1 1 calc R . . . .
H57B H -0.0807 0.5131 0.2583 0.095 Uiso 1 1 calc R . . . .
C58 C 0.0725(5) 0.5156(2) 0.2041(6) 0.0684(18) Uani 1 1 d . . . . .
H58A H 0.0101 0.5112 0.1427 0.082 Uiso 1 1 calc R . . . .
H58B H 0.1003 0.4906 0.2338 0.082 Uiso 1 1 calc R . . . .
C59 C 0.1476(5) 0.5369(2) 0.1742(5) 0.0630(16) Uani 1 1 d . . . . .
H59A H 0.1611 0.5225 0.1211 0.076 Uiso 1 1 calc R . . . .
H59B H 0.1200 0.5619 0.1454 0.076 Uiso 1 1 calc R . . . .
C27 C 1.0603(9) 0.1881(3) 0.4993(10) 0.1111(13) Uani 1 1 d . . . . .
H27 H 0.9943 0.1863 0.4973 0.133 Uiso 1 1 calc R . . . .
C28 C 1.0759(9) 0.2046(3) 0.4224(10) 0.1111(13) Uani 1 1 d . . . . .
H28 H 1.0193 0.2161 0.3707 0.133 Uiso 1 1 calc R . . . .
C29 C 1.1594(9) 0.2068(3) 0.4101(10) 0.1111(13) Uani 1 1 d . . . . .
H29 H 1.1627 0.2171 0.3496 0.133 Uiso 1 1 calc R . . . .
C30 C 1.2537(9) 0.1918(3) 0.4992(10) 0.1111(13) Uani 1 1 d . . . . .
H30 H 1.3185 0.1927 0.4977 0.133 Uiso 1 1 calc R . . . .
C31 C 1.2350(9) 0.1757(3) 0.5886(10) 0.1111(13) Uani 1 1 d . . . . .
C32 C 1.3195(8) 0.1576(3) 0.6779(9) 0.1111(13) Uani 1 1 d . . . . .
H32A H 1.2985 0.1540 0.7351 0.167 Uiso 1 1 calc GR . . . .
H32B H 1.3785 0.1741 0.6998 0.167 Uiso 1 1 calc GR . . . .
H32C H 1.3361 0.1330 0.6567 0.167 Uiso 1 1 calc GR . . . .
C33 C 1.1388(9) 0.1739(3) 0.5806(10) 0.1111(13) Uani 1 1 d . . . . .
H33 H 1.1257 0.1620 0.6342 0.133 Uiso 1 1 calc R . . . .
C60 C 0.3729(6) 0.4533(2) 0.1918(6) 0.0715(18) Uani 1 1 d . . . . .
H60 H 0.4263 0.4625 0.2511 0.086 Uiso 1 1 calc R . . . .
C61 C 0.3912(6) 0.4429(3) 0.1060(6) 0.078(2) Uani 1 1 d . . . . .
H61 H 0.4566 0.4451 0.1066 0.093 Uiso 1 1 calc R . . . .
C62 C 0.3118(6) 0.4292(2) 0.0182(6) 0.0741(19) Uani 1 1 d . . . . .
H62 H 0.3250 0.4220 -0.0398 0.089 Uiso 1 1 calc R . . . .
C63 C 0.2135(5) 0.42561(19) 0.0136(6) 0.0637(16) Uani 1 1 d . . . . .
C64 C 0.1303(6) 0.4094(2) -0.0798(6) 0.082(2) Uani 1 1 d . . . . .
H64A H 0.1364 0.3817 -0.0794 0.123 Uiso 1 1 calc GR . . . .
H64B H 0.1352 0.4196 -0.1420 0.123 Uiso 1 1 calc GR . . . .
H64C H 0.0653 0.4163 -0.0788 0.123 Uiso 1 1 calc GR . . . .
C65 C 0.1984(5) 0.4368(2) 0.1030(6) 0.0689(17) Uani 1 1 d . . . . .
H65 H 0.1330 0.4350 0.1027 0.083 Uiso 1 1 calc R . . . .
C66 C 0.2764(5) 0.4502(2) 0.1912(6) 0.0715(18) Uani 1 1 d . . . . .
H66 H 0.2642 0.4572 0.2499 0.086 Uiso 1 1 calc R . . . .

loop_
_atom_site_aniso_label
_atom_site_aniso_U_11
_atom_site_aniso_U_22
_atom_site_aniso_U_33
_atom_site_aniso_U_23
_atom_site_aniso_U_13
_atom_site_aniso_U_12
K1 0.0479(7) 0.0677(8) 0.0452(6) -0.0025(5) 0.0198(5) 0.0002(6)
O1 0.072(3) 0.079(3) 0.074(3) 0.004(2) 0.031(3) 0.007(3)
O2 0.089(3) 0.079(3) 0.044(2) 0.001(2) 0.031(2) 0.016(3)
O3 0.055(2) 0.055(2) 0.050(2) -0.0038(17) 0.0115(18) -0.0032(18)
O4 0.048(2) 0.065(2) 0.055(2) 0.0057(19) 0.0256(18) 0.0058(19)
O5 0.057(2) 0.067(2) 0.043(2) 0.0010(18) 0.0224(18) -0.0024(19)
O6 0.054(2) 0.072(3) 0.065(3) -0.005(2) 0.024(2) -0.005(2)
O7 0.071(3) 0.091(3) 0.081(3) -0.007(3) 0.049(3) 0.006(3)
N1 0.074(4) 0.072(4) 0.077(4) 0.005(3) 0.040(3) 0.003(3)
C1 0.074(3) 0.087(4) 0.042(2) -0.002(2) 0.024(2) -0.007(3)
C2 0.081(5) 0.096(6) 0.095(6) -0.008(5) 0.049(5) -0.005(5)
C3 0.083(6) 0.094(6) 0.111(7) -0.001(5) 0.055(5) -0.005(5)
C4 0.072(4) 0.077(4) 0.057(4) 0.009(3) 0.029(3) -0.001(4)
C5 0.121(7) 0.099(6) 0.062(4) -0.010(4) 0.039(5) -0.029(6)
C6 0.116(7) 0.061(4) 0.059(4) 0.006(3) 0.042(4) 0.021(4)
C7 0.114(7) 0.101(7) 0.061(4) -0.009(4) 0.039(5) 0.007(6)
C8 0.090(6) 0.104(6) 0.055(4) 0.017(4) 0.036(4) 0.041(5)
C9 0.058(4) 0.081(5) 0.112(7) -0.003(5) -0.002(4) 0.020(4)
C10 0.067(5) 0.107(6) 0.114(7) 0.022(5) 0.048(5) 0.038(5)
C11 0.069(4) 0.083(5) 0.058(4) 0.002(3) 0.027(3) 0.008(4)
C12 0.074(3) 0.087(4) 0.042(2) -0.002(2) 0.024(2) -0.007(3)
C13 0.063(4) 0.077(4) 0.035(3) 0.004(3) 0.022(3) -0.001(3)
C14 0.076(5) 0.090(5) 0.090(6) -0.005(4) 0.034(4) -0.001(4)
C15 0.109(7) 0.096(6) 0.066(4) -0.006(4) 0.053(5) 0.015(5)
C16 0.101(7) 0.124(7) 0.083(6) -0.023(5) 0.060(5) 0.017(5)
C17 0.070(5) 0.106(6) 0.113(7) -0.007(5) 0.060(5) -0.007(4)
C18 0.065(4) 0.092(5) 0.103(6) -0.014(4) 0.050(4) -0.023(4)
C19 0.058(4) 0.069(4) 0.058(4) -0.007(3) 0.010(3) -0.007(3)
C20 0.065(4) 0.060(3) 0.043(3) -0.005(3) 0.010(3) -0.005(3)
C21 0.069(4) 0.074(4) 0.053(3) -0.007(3) 0.032(3) 0.001(3)
C22 0.067(4) 0.073(4) 0.067(4) -0.004(3) 0.043(3) 0.012(3)
C23 0.041(3) 0.083(4) 0.074(4) 0.015(3) 0.027(3) 0.007(3)
C24 0.047(3) 0.073(4) 0.069(4) 0.007(3) 0.013(3) -0.005(3)
C25 0.080(5) 0.057(4) 0.057(4) -0.004(3) 0.009(3) 0.010(3)
C26 0.102(6) 0.069(4) 0.040(3) 0.000(3) 0.021(3) 0.014(4)
K2 0.0450(7) 0.0773(9) 0.0496(7) 0.0027(6) 0.0212(5) -0.0044(6)
O8 0.069(3) 0.071(3) 0.052(2) 0.006(2) 0.023(2) 0.005(2)
O9 0.056(2) 0.078(3) 0.045(2) 0.0033(19) 0.0194(18) -0.014(2)
O10 0.042(2) 0.065(3) 0.074(3) 0.005(2) 0.0170(19) -0.0068(19)
O11 0.052(3) 0.089(3) 0.093(3) 0.023(3) 0.042(2) 0.013(2)
O12 0.090(3) 0.080(3) 0.055(3) 0.009(2) 0.035(2) 0.004(3)
O13 0.064(3) 0.090(4) 0.075(3) 0.020(3) 0.012(2) -0.026(3)
O14 0.019(4) 0.188(13) 0.043(5) -0.003(6) 0.014(3) -0.006(6)
O15 0.049(5) 0.034(4) 0.070(5) -0.001(4) 0.027(4) 0.016(3)
N2 0.059(3) 0.064(3) 0.050(3) 0.008(2) 0.024(2) 0.001(2)
C34 0.045(3) 0.076(4) 0.056(3) -0.008(3) 0.022(3) 0.000(3)
C35 0.074(5) 0.099(6) 0.059(4) 0.002(4) 0.023(3) -0.007(4)
C36 0.078(5) 0.092(6) 0.069(5) -0.009(4) 0.019(4) -0.023(4)
C37 0.049(3) 0.067(4) 0.092(5) -0.002(4) 0.036(3) -0.004(3)
C38 0.056(4) 0.077(5) 0.106(6) 0.000(4) 0.039(4) -0.005(3)
C39 0.057(4) 0.075(5) 0.118(7) 0.008(5) 0.048(4) -0.005(3)
C40 0.072(5) 0.082(5) 0.091(5) 0.009(4) 0.049(4) 0.002(4)
C41 0.067(4) 0.067(4) 0.074(4) 0.008(3) 0.041(3) 0.009(3)
C42 0.121(7) 0.075(5) 0.052(4) 0.004(3) 0.037(4) -0.001(5)
C43 0.115(6) 0.067(4) 0.054(4) 0.001(3) 0.040(4) 0.001(4)
C44 0.051(3) 0.072(4) 0.053(3) -0.001(3) 0.029(3) 0.006(3)
C45 0.041(3) 0.057(3) 0.064(4) 0.006(3) 0.024(3) 0.006(2)
C46 0.040(3) 0.070(4) 0.062(3) -0.008(3) 0.028(3) 0.003(3)
C47 0.064(4) 0.083(5) 0.049(3) -0.008(3) 0.021(3) -0.007(3)
C48 0.059(2) 0.170(5) 0.060(2) 0.011(2) 0.0138(18) -0.044(3)
C49 0.059(2) 0.170(5) 0.060(2) 0.011(2) 0.0138(18) -0.044(3)
C50 0.059(2) 0.170(5) 0.060(2) 0.011(2) 0.0138(18) -0.044(3)
C51 0.059(2) 0.170(5) 0.060(2) 0.011(2) 0.0138(18) -0.044(3)
C52 0.126(8) 0.064(5) 0.087(6) 0.000(4) -0.003(6) -0.007(5)
C53 0.136(8) 0.072(5) 0.061(4) -0.001(4) 0.024(5) -0.004(5)
C54 0.124(7) 0.097(6) 0.084(5) 0.026(4) 0.075(6) 0.030(5)
C55 0.087(6) 0.107(6) 0.095(6) 0.026(5) 0.067(5) 0.035(5)
C56 0.043(4) 0.094(5) 0.107(6) 0.027(5) 0.034(4) 0.003(3)
C57 0.040(3) 0.080(5) 0.106(6) 0.026(4) 0.019(4) -0.007(3)
C58 0.058(4) 0.066(4) 0.067(4) -0.001(3) 0.008(3) -0.003(3)
C59 0.069(4) 0.064(4) 0.045(3) -0.001(3) 0.010(3) 0.000(3)
C27 0.110(3) 0.094(3) 0.139(4) -0.015(2) 0.060(3) -0.010(2)
C28 0.110(3) 0.094(3) 0.139(4) -0.015(2) 0.060(3) -0.010(2)
C29 0.110(3) 0.094(3) 0.139(4) -0.015(2) 0.060(3) -0.010(2)
C30 0.110(3) 0.094(3) 0.139(4) -0.015(2) 0.060(3) -0.010(2)
C31 0.110(3) 0.094(3) 0.139(4) -0.015(2) 0.060(3) -0.010(2)
C32 0.110(3) 0.094(3) 0.139(4) -0.015(2) 0.060(3) -0.010(2)
C33 0.110(3) 0.094(3) 0.139(4) -0.015(2) 0.060(3) -0.010(2)
C60 0.073(4) 0.071(4) 0.062(4) 0.000(3) 0.017(3) -0.001(4)
C61 0.060(4) 0.105(6) 0.067(4) -0.005(4) 0.023(3) -0.007(4)
C62 0.065(4) 0.094(5) 0.066(4) -0.008(4) 0.029(3) 0.003(4)
C63 0.056(4) 0.059(4) 0.069(4) 0.003(3) 0.017(3) 0.006(3)
C64 0.068(5) 0.085(5) 0.073(5) 0.004(4) 0.007(4) -0.002(4)
C65 0.056(4) 0.075(4) 0.080(5) 0.007(4) 0.031(3) 0.005(3)
C66 0.061(4) 0.082(5) 0.076(5) -0.004(4) 0.033(4) 0.008(4)

loop_
_atom_type_symbol
_atom_type_description
_atom_type_scat_dispersion_real
_atom_type_scat_dispersion_imag
_atom_type_scat_source
C C 0.0181 0.0091 'International Tables Vol C Tables 4.2.6.8 and 6.1.1.4'
H H 0.0000 0.0000 'International Tables Vol C Tables 4.2.6.8 and 6.1.1.4'
K K 0.3868 1.0657 'International Tables Vol C Tables 4.2.6.8 and 6.1.1.4'
N N 0.0311 0.0180 'International Tables Vol C Tables 4.2.6.8 and 6.1.1.4'
O O 0.0492 0.0322 'International Tables Vol C Tables 4.2.6.8 and 6.1.1.4'

loop_
_geom_angle_atom_site_label_1
_geom_angle_atom_site_label_2
_geom_angle_atom_site_label_3
_geom_angle
_geom_angle_site_symmetry_1
_geom_angle_site_symmetry_3
_geom_angle_publ_flag
O1 K1 O2 82.78(16) . . ?
O1 K1 O3 73.67(14) . . ?
O1 K1 O4 83.07(14) . . ?
O1 K1 O5 122.05(14) . . ?
O1 K1 O6 142.53(15) . . ?
O1 K1 O7 126.45(16) . . ?
O1 K1 N1 59.59(17) . . ?
O1 K1 C16 103.9(2) . . ?
O2 K1 O3 58.90(14) . . ?
O2 K1 O4 117.69(14) . . ?
O2 K1 O5 149.75(13) . . ?
O2 K1 O6 115.91(15) . . ?
O2 K1 O7 58.96(16) . . ?
O2 K1 N1 93.13(16) . . ?
O2 K1 C16 42.0(2) . . ?
O3 K1 O5 108.40(12) . . ?
O3 K1 O6 143.70(13) . . ?
O3 K1 C16 99.72(19) . . ?
O4 K1 O3 58.86(12) . . ?
O4 K1 O5 56.06(12) . . ?
O4 K1 O6 111.64(13) . . ?
O4 K1 O7 145.96(14) . . ?
O4 K1 N1 128.44(15) . . ?
O4 K1 C16 155.19(19) . . ?
O5 K1 C16 130.93(19) . . ?
O6 K1 O5 56.07(12) . . ?
O6 K1 C16 77.44(19) . . ?
O7 K1 O3 109.06(14) . . ?
O7 K1 O5 107.98(14) . . ?
O7 K1 O6 57.16(14) . . ?
O7 K1 N1 84.81(16) . . ?
O7 K1 C16 23.14(19) . . ?
N1 K1 O3 128.51(16) . . ?
N1 K1 O5 113.78(15) . . ?
N1 K1 O6 86.00(16) . . ?
N1 K1 C16 73.7(2) . . ?
C1 O1 K1 149.6(5) . . ?
C15 O2 K1 120.2(4) . . ?
C26 O2 K1 121.0(4) . . ?
C26 O2 C15 112.3(6) . . ?
C24 O3 K1 105.7(3) . . ?
C24 O3 C25 111.7(5) . . ?
C25 O3 K1 105.6(4) . . ?
C22 O4 K1 123.6(4) . . ?
C22 O4 C23 110.7(5) . . ?
C23 O4 K1 118.8(3) . . ?
C20 O5 K1 110.6(3) . . ?
C20 O5 C21 112.2(5) . . ?
C21 O5 K1 111.2(3) . . ?
C18 O6 K1 115.8(4) . . ?
C19 O6 K1 118.8(4) . . ?
C19 O6 C18 110.4(5) . . ?
C16 O7 K1 104.7(5) . . ?
C17 O7 K1 119.1(4) . . ?
C17 O7 C16 113.0(6) . . ?
C11 N1 K1 138.0(5) . . ?
C11 N1 C14 116.6(7) . . ?
C14 N1 K1 104.5(5) . . ?
O1 C1 C2 120.1(8) . . ?
O1 C1 C12 122.9(7) . . ?
C2 C1 C12 117.0(7) . . ?
C1 C2 H2 117.4 . . ?
C3 C2 C1 125.2(9) . . ?
C3 C2 H2 117.4 . . ?
C2 C3 H3 119.8 . . ?
C2 C3 C4 120.4(9) . . ?
C4 C3 H3 119.8 . . ?
C3 C4 C5 120.0(8) . . ?
C3 C4 C13 122.0(7) . . ?
C13 C4 C5 117.8(7) . . ?
C4 C5 H5 121.6 . . ?
C6 C5 C4 116.7(8) . . ?
C6 C5 H5 121.6 . . ?
C5 C6 H6 119.3 . . ?
C7 C6 C5 121.3(8) . . ?
C7 C6 H6 119.3 . . ?
C6 C7 H7 118.5 . . ?
C6 C7 C8 122.9(10) . . ?
C8 C7 H7 118.5 . . ?
C7 C8 C9 121.7(8) . . ?
C7 C8 C13 121.0(9) . . ?
C13 C8 C9 117.3(8) . . ?
C8 C9 H9 120.3 . . ?
C10 C9 C8 119.4(8) . . ?
C10 C9 H9 120.3 . . ?
C9 C10 H10 116.4 . . ?
C9 C10 C11 127.1(9) . . ?
C11 C10 H10 116.4 . . ?
N1 C11 C10 122.8(8) . . ?
N1 C11 C12 123.0(7) . . ?
C10 C11 C12 114.2(8) . . ?
C1 C12 C13 117.5(6) . . ?
C11 C12 C1 122.8(7) . . ?
C11 C12 C13 119.6(7) . . ?
C4 C13 C12 117.6(6) . . ?
C8 C13 C4 120.2(7) . . ?
C8 C13 C12 122.2(7) . . ?
N1 C14 H14A 109.5 . . ?
N1 C14 H14B 109.5 . . ?
N1 C14 H14C 109.5 . . ?
H14A C14 H14B 109.5 . . ?
H14A C14 H14C 109.5 . . ?
H14B C14 H14C 109.5 . . ?
O2 C15 H15A 110.0 . . ?
O2 C15 H15B 110.0 . . ?
O2 C15 C16 108.4(6) . . ?
H15A C15 H15B 108.4 . . ?
C16 C15 H15A 110.0 . . ?
C16 C15 H15B 110.0 . . ?
K1 C16 H16A 125.7 . . ?
K1 C16 H16B 153(5) . . ?
O7 C16 K1 52.1(4) . . ?
O7 C16 C15 108.6(7) . . ?
O7 C16 H16A 125.7 . . ?
O7 C16 H16B 101(5) . . ?
C15 C16 K1 85.3(5) . . ?
C15 C16 H16A 125.7 . . ?
C15 C16 H16B 102(6) . . ?
H16A C16 H16B 71.0 . . ?
O7 C17 H17A 109.8 . . ?
O7 C17 H17B 109.8 . . ?
O7 C17 C18 109.2(6) . . ?
H17A C17 H17B 108.3 . . ?
C18 C17 H17A 109.8 . . ?
C18 C17 H17B 109.8 . . ?
O6 C18 C17 108.9(6) . . ?
O6 C18 H18A 109.9 . . ?
O6 C18 H18B 109.9 . . ?
C17 C18 H18A 109.9 . . ?
C17 C18 H18B 109.9 . . ?
H18A C18 H18B 108.3 . . ?
O6 C19 H19A 109.9 . . ?
O6 C19 H19B 109.9 . . ?
O6 C19 C20 108.8(5) . . ?
H19A C19 H19B 108.3 . . ?
C20 C19 H19A 109.9 . . ?
C20 C19 H19B 109.9 . . ?
O5 C20 C19 107.5(5) . . ?
O5 C20 H20A 110.2 . . ?
O5 C20 H20B 110.2 . . ?
C19 C20 H20A 110.2 . . ?
C19 C20 H20B 110.2 . . ?
H20A C20 H20B 108.5 . . ?
O5 C21 H21A 110.2 . . ?
O5 C21 H21B 110.2 . . ?
O5 C21 C22 107.4(5) . . ?
H21A C21 H21B 108.5 . . ?
C22 C21 H21A 110.2 . . ?
C22 C21 H21B 110.2 . . ?
O4 C22 C21 108.6(5) . . ?
O4 C22 H22A 110.0 . . ?
O4 C22 H22B 110.0 . . ?
C21 C22 H22A 110.0 . . ?
C21 C22 H22B 110.0 . . ?
H22A C22 H22B 108.3 . . ?
O4 C23 H23A 110.0 . . ?
O4 C23 H23B 110.0 . . ?
O4 C23 C24 108.5(5) . . ?
H23A C23 H23B 108.4 . . ?
C24 C23 H23A 110.0 . . ?
C24 C23 H23B 110.0 . . ?
O3 C24 C23 109.6(5) . . ?
O3 C24 H24A 109.8 . . ?
O3 C24 H24B 109.8 . . ?
C23 C24 H24A 109.8 . . ?
C23 C24 H24B 109.8 . . ?
H24A C24 H24B 108.2 . . ?
O3 C25 H25A 109.9 . . ?
O3 C25 H25B 109.9 . . ?
O3 C25 C26 108.9(6) . . ?
H25A C25 H25B 108.3 . . ?
C26 C25 H25A 109.9 . . ?
C26 C25 H25B 109.9 . . ?
O2 C26 C25 108.0(5) . . ?
O2 C26 H26A 110.1 . . ?
O2 C26 H26B 110.1 . . ?
C25 C26 H26A 110.1 . . ?
C25 C26 H26B 110.1 . . ?
H26A C26 H26B 108.4 . . ?
O8 K2 O9 83.35(14) . . ?
O8 K2 O10 78.23(13) . . ?
O8 K2 O11 96.09(16) . . ?
O8 K2 O12 142.08(15) . . ?
O8 K2 O13 142.06(16) . . ?
O8 K2 O14 114.5(3) . . ?
O8 K2 O15 96.18(18) . . ?
O8 K2 N2 60.97(15) . . ?
O8 K2 C47 85.26(15) . . ?
O9 K2 O10 56.43(12) . . ?
O9 K2 O11 111.55(14) . . ?
O9 K2 O12 128.95(14) . . ?
O9 K2 O13 105.81(14) . . ?
O9 K2 O14 56.06(19) . . ?
O9 K2 O15 55.26(19) . . ?
O9 K2 N2 137.79(15) . . ?
O9 K2 C47 151.78(16) . . ?
O10 K2 C47 144.89(15) . . ?
O11 K2 O10 56.64(14) . . ?
O11 K2 O12 56.78(16) . . ?
O11 K2 O13 113.33(18) . . ?
O11 K2 O14 143.1(3) . . ?
O11 K2 O15 160.58(19) . . ?
O11 K2 C47 95.26(16) . . ?
O12 K2 O10 102.09(14) . . ?
O12 K2 O13 56.68(16) . . ?
O12 K2 O14 101.5(3) . . ?
O12 K2 O15 117.81(19) . . ?
O12 K2 C47 72.97(15) . . ?
O13 K2 O10 137.75(14) . . ?
O13 K2 O15 63.3(2) . . ?
O13 K2 C47 69.29(15) . . ?
O14 K2 O10 108.2(2) . . ?
O14 K2 O13 52.2(2) . . ?
O14 K2 O15 19.2(3) . . ?
O14 K2 C47 106.8(2) . . ?
O15 K2 O10 111.64(19) . . ?
O15 K2 C47 100.7(2) . . ?
N2 K2 O10 127.89(14) . . ?
N2 K2 O11 95.01(15) . . ?
N2 K2 O12 92.89(14) . . ?
N2 K2 O13 91.85(15) . . ?
N2 K2 O14 117.2(3) . . ?
N2 K2 O15 104.09(19) . . ?
N2 K2 C47 24.40(15) . . ?
C34 O8 K2 147.5(4) . . ?
C48 O9 K2 124.4(4) . . ?
C48 O9 C59 112.5(5) . . ?
C59 O9 K2 123.0(4) . . ?
C57 O10 K2 100.7(4) . . ?
C57 O10 C58 111.8(6) . . ?
C58 O10 K2 101.2(3) . . ?
C55 O11 K2 122.0(5) . . ?
C55 O11 C56 111.3(6) . . ?
C56 O11 K2 120.9(4) . . ?
C53 O12 K2 116.5(5) . . ?
C53 O12 C54 111.4(7) . . ?
C54 O12 K2 109.7(5) . . ?
C51 O13 K2 117.0(5) . . ?
C51 O13 C52 114.2(7) . . ?
C52 O13 K2 117.9(5) . . ?
O15 O14 K2 82.6(9) . . ?
O15 O14 C49 74.8(11) . . ?
O15 O14 C50 72.5(9) . . ?
C49 O14 K2 117.6(7) . . ?
C49 O14 C50 119.3(9) . . ?
C50 O14 K2 107.1(6) . . ?
O14 O15 K2 78.2(8) . . ?
O14 O15 C49 58.4(8) . . ?
O14 O15 C50 69.3(8) . . ?
C49 O15 K2 109.0(6) . . ?
C49 O15 C50 107.9(7) . . ?
C50 O15 K2 104.5(5) . . ?
C44 N2 K2 139.1(4) . . ?
C44 N2 C47 117.6(5) . . ?
C47 N2 K2 102.4(4) . . ?
O8 C34 C35 118.2(6) . . ?
O8 C34 C45 126.0(6) . . ?
C35 C34 C45 115.8(6) . . ?
C34 C35 H35 117.6 . . ?
C36 C35 C34 124.8(7) . . ?
C36 C35 H35 117.6 . . ?
C35 C36 H36 119.7 . . ?
C35 C36 C37 120.6(7) . . ?
C37 C36 H36 119.7 . . ?
C36 C37 C46 117.4(6) . . ?
C38 C37 C36 122.0(7) . . ?
C38 C37 C46 120.6(7) . . ?
C37 C38 H38 118.5 . . ?
C39 C38 C37 123.0(8) . . ?
C39 C38 H38 118.5 . . ?
C38 C39 H39 121.4 . . ?
C38 C39 C40 117.2(8) . . ?
C40 C39 H39 121.4 . . ?
C39 C40 H40 118.8 . . ?
C41 C40 C39 122.5(8) . . ?
C41 C40 H40 118.8 . . ?
C40 C41 C42 121.6(7) . . ?
C40 C41 C46 121.5(7) . . ?
C42 C41 C46 116.9(6) . . ?
C41 C42 H42 119.0 . . ?
C43 C42 C41 121.9(7) . . ?
C43 C42 H42 119.0 . . ?
C42 C43 H43 117.7 . . ?
C42 C43 C44 124.6(7) . . ?
C44 C43 H43 117.7 . . ?
N2 C44 C43 123.0(6) . . ?
N2 C44 C45 123.2(6) . . ?
C43 C44 C45 113.7(6) . . ?
C34 C45 C44 120.6(6) . . ?
C46 C45 C34 118.6(6) . . ?
C46 C45 C44 120.8(6) . . ?
C37 C46 C41 115.3(6) . . ?
C45 C46 C37 122.8(6) . . ?
C45 C46 C41 121.9(6) . . ?
K2 C47 H47A 118.4 . . ?
K2 C47 H47B 118.4 . . ?
N2 C47 K2 53.2(3) . . ?
N2 C47 H47A 118.4 . . ?
N2 C47 H47B 118.4 . . ?
H47A C47 H47B 115.7 . . ?
O9 C48 H48A 109.6 . . ?
O9 C48 H48B 109.6 . . ?
O9 C48 C49 110.3(6) . . ?
H48A C48 H48B 108.1 . . ?
C49 C48 H48A 109.6 . . ?
C49 C48 H48B 109.6 . . ?
O14 C49 O15 46.7(8) . . ?
O14 C49 C48 129.5(8) . . ?
O14 C49 H49 114.8 . . ?
O15 C49 C48 115.8(8) . . ?
O15 C49 H49 114.8 . . ?
C48 C49 H49 114.8 . . ?
O14 C50 O15 38.2(6) . . ?
O14 C50 H50 104.7 . . ?
O15 C50 H50 104.7 . . ?
C51 C50 O14 90.1(9) . . ?
C51 C50 O15 125.5(8) . . ?
C51 C50 H50 104.7 . . ?
O13 C51 C50 109.5(7) . . ?
O13 C51 H51A 109.8 . . ?
O13 C51 H51B 109.8 . . ?
C50 C51 H51A 109.8 . . ?
C50 C51 H51B 109.8 . . ?
H51A C51 H51B 108.2 . . ?
O13 C52 H52A 109.9 . . ?
O13 C52 H52B 109.9 . . ?
O13 C52 C53 108.8(7) . . ?
H52A C52 H52B 108.3 . . ?
C53 C52 H52A 109.9 . . ?
C53 C52 H52B 109.9 . . ?
O12 C53 C52 108.4(7) . . ?
O12 C53 H53A 110.0 . . ?
O12 C53 H53B 110.0 . . ?
C52 C53 H53A 110.0 . . ?
C52 C53 H53B 110.0 . . ?
H53A C53 H53B 108.4 . . ?
O12 C54 H54A 109.8 . . ?
O12 C54 H54B 109.8 . . ?
O12 C54 C55 109.2(6) . . ?
H54A C54 H54B 108.3 . . ?
C55 C54 H54A 109.8 . . ?
C55 C54 H54B 109.8 . . ?
O11 C55 C54 108.9(6) . . ?
O11 C55 H55A 109.9 . . ?
O11 C55 H55B 109.9 . . ?
C54 C55 H55A 109.9 . . ?
C54 C55 H55B 109.9 . . ?
H55A C55 H55B 108.3 . . ?
O11 C56 H56A 110.0 . . ?
O11 C56 H56B 110.0 . . ?
O11 C56 C57 108.5(6) . . ?
H56A C56 H56B 108.4 . . ?
C57 C56 H56A 110.0 . . ?
C57 C56 H56B 110.0 . . ?
O10 C57 C56 109.9(6) . . ?
O10 C57 H57A 109.7 . . ?
O10 C57 H57B 109.7 . . ?
C56 C57 H57A 109.7 . . ?
C56 C57 H57B 109.7 . . ?
H57A C57 H57B 108.2 . . ?
O10 C58 H58A 109.9 . . ?
O10 C58 H58B 109.9 . . ?
O10 C58 C59 108.7(5) . . ?
H58A C58 H58B 108.3 . . ?
C59 C58 H58A 109.9 . . ?
C59 C58 H58B 109.9 . . ?
O9 C59 C58 109.3(5) . . ?
O9 C59 H59A 109.8 . . ?
O9 C59 H59B 109.8 . . ?
C58 C59 H59A 109.8 . . ?
C58 C59 H59B 109.8 . . ?
H59A C59 H59B 108.3 . . ?
C28 C27 H27 120.0 . . ?
C28 C27 C33 120.0(12) . . ?
C33 C27 H27 120.0 . . ?
C27 C28 H28 116.3 . . ?
C29 C28 C27 127.4(14) . . ?
C29 C28 H28 116.3 . . ?
C28 C29 H29 121.8 . . ?
C28 C29 C30 116.5(12) . . ?
C30 C29 H29 121.8 . . ?
C29 C30 H30 122.5 . . ?
C31 C30 C29 114.9(10) . . ?
C31 C30 H30 122.5 . . ?
C30 C31 C32 120.5(10) . . ?
C33 C31 C30 117.9(12) . . ?
C33 C31 C32 121.1(12) . . ?
C31 C32 H32A 109.5 . . ?
C31 C32 H32B 109.5 . . ?
C31 C32 H32C 109.5 . . ?
H32A C32 H32B 109.5 . . ?
H32A C32 H32C 109.5 . . ?
H32B C32 H32C 109.5 . . ?
C27 C33 H33 118.5 . . ?
C31 C33 C27 123.0(13) . . ?
C31 C33 H33 118.5 . . ?
C61 C60 H60 119.7 . . ?
C61 C60 C66 120.5(7) . . ?
C66 C60 H60 119.7 . . ?
C60 C61 H61 120.3 . . ?
C60 C61 C62 119.5(7) . . ?
C62 C61 H61 120.3 . . ?
C61 C62 H62 118.9 . . ?
C63 C62 C61 122.2(7) . . ?
C63 C62 H62 118.9 . . ?
C62 C63 C64 121.3(7) . . ?
C62 C63 C65 116.3(7) . . ?
C65 C63 C64 122.4(7) . . ?
C63 C64 H64A 109.5 . . ?
C63 C64 H64B 109.5 . . ?
C63 C64 H64C 109.5 . . ?
H64A C64 H64B 109.5 . . ?
H64A C64 H64C 109.5 . . ?
H64B C64 H64C 109.5 . . ?
C63 C65 H65 118.8 . . ?
C66 C65 C63 122.3(7) . . ?
C66 C65 H65 118.8 . . ?
C60 C66 H66 120.4 . . ?
C65 C66 C60 119.2(7) . . ?
C65 C66 H66 120.4 . . ?

loop_
_geom_bond_atom_site_label_1
_geom_bond_atom_site_label_2
_geom_bond_distance
_geom_bond_site_symmetry_2
_geom_bond_publ_flag
K1 O1 2.622(5) . ?
K1 O2 2.773(4) . ?
K1 O3 2.935(4) . ?
K1 O4 2.856(4) . ?
K1 O5 2.983(4) . ?
K1 O6 2.975(5) . ?
K1 O7 2.865(5) . ?
K1 N1 2.910(6) . ?
K1 C16 3.510(8) . ?
O1 C1 1.262(9) . ?
O2 C15 1.421(9) . ?
O2 C26 1.416(9) . ?
O3 C24 1.424(8) . ?
O3 C25 1.429(8) . ?
O4 C22 1.427(7) . ?
O4 C23 1.427(7) . ?
O5 C20 1.419(7) . ?
O5 C21 1.438(7) . ?
O6 C18 1.439(8) . ?
O6 C19 1.424(8) . ?
O7 C16 1.427(9) . ?
O7 C17 1.393(10) . ?
N1 C11 1.304(9) . ?
N1 C14 1.457(10) . ?
C1 C2 1.404(11) . ?
C1 C12 1.475(11) . ?
C2 H2 0.9300 . ?
C2 C3 1.310(12) . ?
C3 H3 0.9300 . ?
C3 C4 1.390(12) . ?
C4 C5 1.465(12) . ?
C4 C13 1.406(10) . ?
C5 H5 0.9300 . ?
C5 C6 1.428(13) . ?
C6 H6 0.9300 . ?
C6 C7 1.318(13) . ?
C7 H7 0.9300 . ?
C7 C8 1.334(12) . ?
C8 C9 1.481(13) . ?
C8 C13 1.384(10) . ?
C9 H9 0.9300 . ?
C9 C10 1.341(12) . ?
C10 H10 0.9300 . ?
C10 C11 1.443(10) . ?
C11 C12 1.446(10) . ?
C12 C13 1.490(10) . ?
C14 H14A 0.9600 . ?
C14 H14B 0.9600 . ?
C14 H14C 0.9600 . ?
C15 H15A 0.9700 . ?
C15 H15B 0.9700 . ?
C15 C16 1.483(13) . ?
C16 H16A 0.9800 . ?
C16 H16B 1.05(10) . ?
C17 H17A 0.9700 . ?
C17 H17B 0.9700 . ?
C17 C18 1.511(11) . ?
C18 H18A 0.9700 . ?
C18 H18B 0.9700 . ?
C19 H19A 0.9700 . ?
C19 H19B 0.9700 . ?
C19 C20 1.487(9) . ?
C20 H20A 0.9700 . ?
C20 H20B 0.9700 . ?
C21 H21A 0.9700 . ?
C21 H21B 0.9700 . ?
C21 C22 1.493(9) . ?
C22 H22A 0.9700 . ?
C22 H22B 0.9700 . ?
C23 H23A 0.9700 . ?
C23 H23B 0.9700 . ?
C23 C24 1.497(10) . ?
C24 H24A 0.9700 . ?
C24 H24B 0.9700 . ?
C25 H25A 0.9700 . ?
C25 H25B 0.9700 . ?
C25 C26 1.488(11) . ?
C26 H26A 0.9700 . ?
C26 H26B 0.9700 . ?
K2 O8 2.597(5) . ?
K2 O9 2.819(4) . ?
K2 O10 3.046(4) . ?
K2 O11 2.876(4) . ?
K2 O12 2.937(5) . ?
K2 O13 2.972(5) . ?
K2 O14 2.947(9) . ?
K2 O15 2.986(9) . ?
K2 N2 2.841(5) . ?
K2 C47 3.467(7) . ?
O8 C34 1.254(8) . ?
O9 C48 1.400(8) . ?
O9 C59 1.418(7) . ?
O10 C57 1.423(8) . ?
O10 C58 1.433(9) . ?
O11 C55 1.414(10) . ?
O11 C56 1.430(9) . ?
O12 C53 1.426(10) . ?
O12 C54 1.427(9) . ?
O13 C51 1.445(9) . ?
O13 C52 1.447(11) . ?
O14 O15 0.992(14) . ?
O14 C49 1.161(12) . ?
O14 C50 1.502(11) . ?
O15 C49 1.315(12) . ?
O15 C50 1.530(12) . ?
N2 C44 1.292(8) . ?
N2 C47 1.467(8) . ?
C34 C35 1.441(10) . ?
C34 C45 1.459(9) . ?
C35 H35 0.9300 . ?
C35 C36 1.329(11) . ?
C36 H36 0.9300 . ?
C36 C37 1.425(11) . ?
C37 C38 1.394(10) . ?
C37 C46 1.426(9) . ?
C38 H38 0.9300 . ?
C38 C39 1.368(12) . ?
C39 H39 0.9300 . ?
C39 C40 1.380(12) . ?
C40 H40 0.9300 . ?
C40 C41 1.379(10) . ?
C41 C42 1.415(11) . ?
C41 C46 1.429(9) . ?
C42 H42 0.9300 . ?
C42 C43 1.349(10) . ?
C43 H43 0.9300 . ?
C43 C44 1.446(9) . ?
C44 C45 1.473(9) . ?
C45 C46 1.407(9) . ?
C47 H47A 0.9700 . ?
C47 H47B 0.9700 . ?
C48 H48A 0.9700 . ?
C48 H48B 0.9700 . ?
C48 C49 1.452(10) . ?
C49 H49 0.9800 . ?
C50 H50 0.9800 . ?
C50 C51 1.493(15) . ?
C51 H51A 0.9700 . ?
C51 H51B 0.9700 . ?
C52 H52A 0.9700 . ?
C52 H52B 0.9700 . ?
C52 C53 1.502(15) . ?
C53 H53A 0.9700 . ?
C53 H53B 0.9700 . ?
C54 H54A 0.9700 . ?
C54 H54B 0.9700 . ?
C54 C55 1.490(12) . ?
C55 H55A 0.9700 . ?
C55 H55B 0.9700 . ?
C56 H56A 0.9700 . ?
C56 H56B 0.9700 . ?
C56 C57 1.468(12) . ?
C57 H57A 0.9700 . ?
C57 H57B 0.9700 . ?
C58 H58A 0.9700 . ?
C58 H58B 0.9700 . ?
C58 C59 1.484(10) . ?
C59 H59A 0.9700 . ?
C59 H59B 0.9700 . ?
C27 H27 0.9300 . ?
C27 C28 1.305(15) . ?
C27 C33 1.331(15) . ?
C28 H28 0.9300 . ?
C28 C29 1.267(14) . ?
C29 H29 0.9300 . ?
C29 C30 1.513(16) . ?
C30 H30 0.9300 . ?
C30 C31 1.477(16) . ?
C31 C32 1.484(15) . ?
C31 C33 1.330(15) . ?
C32 H32A 0.9600 . ?
C32 H32B 0.9600 . ?
C32 H32C 0.9600 . ?
C33 H33 0.9300 . ?
C60 H60 0.9300 . ?
C60 C61 1.363(11) . ?
C60 C66 1.373(10) . ?
C61 H61 0.9300 . ?
C61 C62 1.379(10) . ?
C62 H62 0.9300 . ?
C62 C63 1.379(10) . ?
C63 C64 1.481(10) . ?
C63 C65 1.395(10) . ?
C64 H64A 0.9600 . ?
C64 H64B 0.9600 . ?
C64 H64C 0.9600 . ?
C65 H65 0.9300 . ?
C65 C66 1.370(10) . ?
C66 H66 0.9300 . ?
